data_2221355
loop_
_publ_author_name
'Rasmussen, Kaspar Gothardt'
'Ulven, Trond'
'Bond, Andrew D.'

_publ_section_title 4-Fluoro-<i>N</i>-methyl-<i>N</i>-(1,2,3,4-tetrahydrocarbazol-3-yl)benzenesulfonamide
_journal_coeditor_code GK2196
_journal_issue 4
_journal_name_full 'Acta Crystallographica Section E'
_journal_page_first o742
_journal_paper_doi 10.1107/S160053680900840X
_journal_volume 65
_journal_year 2009
_chemical_formula_iupac 'C19 H19 F N2 O2 S'
_chemical_formula_moiety 'C19 H19 F N2 O2 S'
_chemical_formula_sum 'C19 H19 F N2 O2 S'
_chemical_formula_weight 358.42
_chemical_name_systematic
;
4-Fluoro-<i>N</i>-methyl-<i>N</i>-(1,2,3,4-
tetrahydrocarbazol-3-yl)benzenesulfonamide
;
_space_group_IT_number 14
_symmetry_cell_setting monoclinic
_symmetry_space_group_name_Hall '-P 2ybc'
_symmetry_space_group_name_H-M 'P 1 21/c 1'
_atom_sites_solution_hydrogens geom
_atom_sites_solution_primary direct
_atom_sites_solution_secondary difmap
_audit_creation_method SHELXL-97
_cell_angle_alpha 90.00
_cell_angle_beta 102.445(2)
_cell_angle_gamma 90.00
_cell_formula_units_Z 4
_cell_length_a 15.2748(7)
_cell_length_b 12.0319(6)
_cell_length_c 9.4430(4)
_cell_measurement_reflns_used 6906
_cell_measurement_temperature 180(2)
_cell_measurement_theta_max 24.18
_cell_measurement_theta_min 2.78
_cell_volume 1694.70(14)
_computing_cell_refinement 'SAINT (Bruker, 2003)'
_computing_data_collection 'APEX2 (Bruker, 2004)'
_computing_data_reduction 'SAINT (Bruker, 2003)'
_computing_molecular_graphics 'SHELXTL (Sheldrick, 2008)'
_computing_publication_material 'SHELXTL (Sheldrick, 2008)'
_computing_structure_refinement 'SHELXL97 (Sheldrick, 2008)'
_computing_structure_solution 'SHELXS97 (Sheldrick, 2008)'
_diffrn_ambient_temperature 180(2)
_diffrn_measured_fraction_theta_full 0.982
_diffrn_measured_fraction_theta_max 0.982
_diffrn_measurement_device_type 'Bruker--Nonius X8 APEX-II CCD'
_diffrn_measurement_method 'Thin-slice \w and \f'
_diffrn_radiation_monochromator graphite
_diffrn_radiation_source 'fine-focus sealed tube'
_diffrn_radiation_type MoK\a
_diffrn_radiation_wavelength 0.71073
_diffrn_reflns_av_R_equivalents 0.0392
_diffrn_reflns_av_sigmaI/netI 0.0452
_diffrn_reflns_limit_h_max 20
_diffrn_reflns_limit_h_min -20
_diffrn_reflns_limit_k_max 16
_diffrn_reflns_limit_k_min -14
_diffrn_reflns_limit_l_max 12
_diffrn_reflns_limit_l_min -12
_diffrn_reflns_number 29053
_diffrn_reflns_theta_full 28.37
_diffrn_reflns_theta_max 28.37
_diffrn_reflns_theta_min 3.55
_diffrn_standards_number 0
_exptl_absorpt_coefficient_mu 0.217
_exptl_absorpt_correction_T_max 0.983
_exptl_absorpt_correction_T_min 0.870
_exptl_absorpt_correction_type multi-scan
_exptl_absorpt_process_details '(SADABS; Sheldrick, 2003)'
_exptl_crystal_colour yellow
_exptl_crystal_density_diffrn 1.405
_exptl_crystal_density_method 'not measured'
_exptl_crystal_description plate
_exptl_crystal_F_000 752
_exptl_crystal_size_max 0.20
_exptl_crystal_size_mid 0.20
_exptl_crystal_size_min 0.08
_refine_diff_density_max 0.276
_refine_diff_density_min -0.359
_refine_ls_extinction_method none
_refine_ls_goodness_of_fit_ref 1.031
_refine_ls_hydrogen_treatment constr
_refine_ls_matrix_type full
_refine_ls_number_parameters 227
_refine_ls_number_reflns 4157
_refine_ls_number_restraints 0
_refine_ls_restrained_S_all 1.031
_refine_ls_R_factor_all 0.0733
_refine_ls_R_factor_gt 0.0393
_refine_ls_shift/su_max 0.001
_refine_ls_shift/su_mean 0.000
_refine_ls_structure_factor_coef Fsqd
_refine_ls_weighting_details 'calc w=1/[\s^2^(Fo^2^)+(0.0499P)^2^+0.197P] where P=(Fo^2^+2Fc^2^)/3'
_refine_ls_weighting_scheme calc
_refine_ls_wR_factor_gt 0.0907
_refine_ls_wR_factor_ref 0.1003
_reflns_number_gt 2816
_reflns_number_total 4157
_reflns_threshold_expression I>2\s(I)
_cod_data_source_file gk2196.cif
_cod_data_source_block I
_cod_original_sg_symbol_H-M 'P 21/c'
_cod_database_code 2221355
_cod_database_fobs_code 2221355

loop_
_symmetry_equiv_pos_as_xyz
'x, y, z'
'-x, y+1/2, -z+1/2'
'-x, -y, -z'
'x, -y-1/2, z-1/2'

loop_
_atom_site_type_symbol
_atom_site_label
_atom_site_fract_x
_atom_site_fract_y
_atom_site_fract_z
_atom_site_U_iso_or_equiv
_atom_site_adp_type
_atom_site_calc_flag
_atom_site_refinement_flags
_atom_site_occupancy
_atom_site_disorder_assembly
_atom_site_disorder_group
S S1 0.18551(2) 0.58771(3) 0.65744(4) 0.03103(13) Uani d . 1 . .
F F1 -0.04364(7) 0.90794(10) 0.28602(13) 0.0644(4) Uani d . 1 . .
O O11 0.23235(7) 0.64670(9) 0.78251(11) 0.0366(3) Uani d . 1 . .
O O12 0.13016(7) 0.49488(9) 0.67472(12) 0.0418(3) Uani d . 1 . .
N N1 0.58988(8) 0.75139(11) 0.61606(14) 0.0345(3) Uani d . 1 . .
H H1 0.6060 0.8092 0.5706 0.041 Uiso calc R 1 . .
N N2 0.26020(8) 0.54273(11) 0.57403(14) 0.0332(3) Uani d . 1 . .
C C1 0.64139(10) 0.70104(13) 0.73606(16) 0.0310(4) Uani d . 1 . .
C C2 0.72812(10) 0.72533(15) 0.81236(18) 0.0392(4) Uani d . 1 . .
H H2A 0.7609 0.7863 0.7862 0.047 Uiso calc R 1 . .
C C3 0.76405(11) 0.65708(16) 0.92717(19) 0.0440(5) Uani d . 1 . .
H H3A 0.8230 0.6713 0.9813 0.053 Uiso calc R 1 . .
C C4 0.71637(11) 0.56773(15) 0.96612(18) 0.0417(4) Uani d . 1 . .
H H4A 0.7435 0.5220 1.0455 0.050 Uiso calc R 1 . .
C C5 0.63012(10) 0.54441(14) 0.89130(17) 0.0346(4) Uani d . 1 . .
H H5A 0.5979 0.4836 0.9191 0.041 Uiso calc R 1 . .
C C6 0.59115(9) 0.61180(12) 0.77416(16) 0.0275(3) Uani d . 1 . .
C C7 0.50635(10) 0.61190(12) 0.67235(15) 0.0260(3) Uani d . 1 . .
C C8 0.42395(9) 0.54333(13) 0.66823(16) 0.0295(3) Uani d . 1 . .
H H8A 0.4162 0.5289 0.7680 0.035 Uiso calc R 1 . .
H H8B 0.4294 0.4711 0.6208 0.035 Uiso calc R 1 . .
C C9 0.34359(10) 0.60775(13) 0.58295(16) 0.0285(4) Uani d . 1 . .
H H9A 0.3378 0.6767 0.6393 0.034 Uiso calc R 1 . .
C C10 0.35930(11) 0.64426(13) 0.43638(17) 0.0348(4) Uani d . 1 . .
H H10A 0.3036 0.6771 0.3784 0.042 Uiso calc R 1 . .
H H10B 0.3749 0.5788 0.3833 0.042 Uiso calc R 1 . .
C C11 0.43474(10) 0.72944(13) 0.45470(17) 0.0351(4) Uani d . 1 . .
H H11A 0.4576 0.7338 0.3644 0.042 Uiso calc R 1 . .
H H11B 0.4116 0.8037 0.4734 0.042 Uiso calc R 1 . .
C C12 0.50906(10) 0.69691(13) 0.57835(16) 0.0283(3) Uani d . 1 . .
C C13 0.23280(12) 0.46523(15) 0.45307(19) 0.0449(5) Uani d . 1 . .
H H13A 0.2834 0.4171 0.4458 0.067 Uiso calc R 1 . .
H H13B 0.2138 0.5071 0.3627 0.067 Uiso calc R 1 . .
H H13C 0.1829 0.4195 0.4698 0.067 Uiso calc R 1 . .
C C14 0.11647(9) 0.68484(13) 0.54524(16) 0.0297(4) Uani d . 1 . .
C C15 0.04708(10) 0.64712(15) 0.43564(18) 0.0390(4) Uani d . 1 . .
H H15A 0.0367 0.5697 0.4215 0.047 Uiso calc R 1 . .
C C16 -0.00662(11) 0.72264(16) 0.3475(2) 0.0452(5) Uani d . 1 . .
H H16A -0.0540 0.6983 0.2713 0.054 Uiso calc R 1 . .
C C17 0.00987(11) 0.83361(16) 0.3721(2) 0.0440(5) Uani d . 1 . .
C C18 0.07783(11) 0.87337(15) 0.4788(2) 0.0439(4) Uani d . 1 . .
H H18A 0.0874 0.9510 0.4924 0.053 Uiso calc R 1 . .
C C19 0.13208(11) 0.79758(14) 0.56618(18) 0.0366(4) Uani d . 1 . .
H H19A 0.1801 0.8228 0.6407 0.044 Uiso calc R 1 . .

loop_
_atom_site_aniso_label
_atom_site_aniso_U_11
_atom_site_aniso_U_22
_atom_site_aniso_U_33
_atom_site_aniso_U_12
_atom_site_aniso_U_13
_atom_site_aniso_U_23
S1 0.0310(2) 0.0315(2) 0.0284(2) -0.00616(17) 0.00148(16) -0.00040(17)
F1 0.0426(6) 0.0621(8) 0.0852(9) 0.0135(5) 0.0064(6) 0.0321(6)
O11 0.0376(6) 0.0446(7) 0.0257(6) -0.0085(5) 0.0024(5) -0.0055(5)
O12 0.0394(6) 0.0390(7) 0.0435(7) -0.0114(5) 0.0015(5) 0.0075(6)
N1 0.0375(7) 0.0345(8) 0.0320(8) -0.0019(6) 0.0089(6) 0.0072(6)
N2 0.0310(7) 0.0302(7) 0.0353(8) -0.0023(6) 0.0001(6) -0.0086(6)
C1 0.0323(8) 0.0345(9) 0.0270(8) 0.0057(7) 0.0085(7) -0.0026(7)
C2 0.0334(9) 0.0494(11) 0.0352(10) -0.0026(8) 0.0083(8) -0.0054(8)
C3 0.0327(9) 0.0608(13) 0.0362(10) 0.0064(9) 0.0025(8) -0.0101(9)
C4 0.0408(10) 0.0514(12) 0.0292(9) 0.0172(9) -0.0005(8) 0.0005(8)
C5 0.0403(9) 0.0351(9) 0.0277(9) 0.0089(7) 0.0059(7) 0.0025(7)
C6 0.0296(8) 0.0301(9) 0.0237(8) 0.0066(7) 0.0076(6) -0.0019(7)
C7 0.0313(8) 0.0260(8) 0.0213(8) 0.0058(6) 0.0068(6) 0.0001(6)
C8 0.0337(8) 0.0290(8) 0.0250(8) 0.0039(7) 0.0044(6) 0.0030(6)
C9 0.0296(8) 0.0272(9) 0.0264(8) 0.0005(6) 0.0006(6) -0.0037(6)
C10 0.0420(9) 0.0326(9) 0.0262(8) 0.0060(8) -0.0007(7) 0.0030(7)
C11 0.0411(9) 0.0330(9) 0.0288(9) 0.0049(7) 0.0025(7) 0.0085(7)
C12 0.0315(8) 0.0288(8) 0.0249(8) 0.0052(7) 0.0070(6) 0.0000(6)
C13 0.0530(11) 0.0365(10) 0.0424(11) -0.0068(8) 0.0040(9) -0.0142(8)
C14 0.0265(8) 0.0338(9) 0.0296(8) -0.0027(7) 0.0079(7) -0.0009(7)
C15 0.0331(9) 0.0374(10) 0.0433(10) -0.0041(8) 0.0016(8) -0.0004(8)
C16 0.0312(9) 0.0528(12) 0.0470(11) -0.0038(8) -0.0014(8) 0.0048(9)
C17 0.0301(9) 0.0495(12) 0.0541(12) 0.0086(8) 0.0129(8) 0.0181(9)
C18 0.0402(10) 0.0322(10) 0.0618(12) 0.0023(8) 0.0167(9) 0.0035(9)
C19 0.0325(8) 0.0363(10) 0.0407(10) -0.0032(7) 0.0070(7) -0.0035(8)

loop_
_atom_type_symbol
_atom_type_description
_atom_type_scat_dispersion_real
_atom_type_scat_dispersion_imag
_atom_type_scat_source
C C 0.0033 0.0016 'International Tables Vol C Tables 4.2.6.8 and 6.1.1.4'
H H 0.0000 0.0000 'International Tables Vol C Tables 4.2.6.8 and 6.1.1.4'
N N 0.0061 0.0033 'International Tables Vol C Tables 4.2.6.8 and 6.1.1.4'
O O 0.0106 0.0060 'International Tables Vol C Tables 4.2.6.8 and 6.1.1.4'
F F 0.0171 0.0103 'International Tables Vol C Tables 4.2.6.8 and 6.1.1.4'
S S 0.1246 0.1234 'International Tables Vol C Tables 4.2.6.8 and 6.1.1.4'

loop_
_geom_angle_atom_site_label_1
_geom_angle_atom_site_label_2
_geom_angle_atom_site_label_3
_geom_angle_site_symmetry_1
_geom_angle_site_symmetry_3
_geom_angle
_geom_angle_publ_flag
O11 S1 O12 . . 119.71(7) ?
O11 S1 N2 . . 106.80(6) ?
O12 S1 N2 . . 106.93(7) ?
O11 S1 C14 . . 107.14(7) ?
O12 S1 C14 . . 107.08(7) ?
N2 S1 C14 . . 108.84(7) ?
C1 N1 C12 . . 109.04(13) ?
C1 N1 H1 . . 125.5 ?
C12 N1 H1 . . 125.5 ?
C13 N2 C9 . . 118.58(13) ?
C13 N2 S1 . . 118.77(11) ?
C9 N2 S1 . . 119.01(10) ?
N1 C1 C2 . . 130.16(15) ?
N1 C1 C6 . . 107.44(13) ?
C2 C1 C6 . . 122.39(14) ?
C3 C2 C1 . . 117.05(16) ?
C3 C2 H2A . . 121.5 ?
C1 C2 H2A . . 121.5 ?
C2 C3 C4 . . 121.77(16) ?
C2 C3 H3A . . 119.1 ?
C4 C3 H3A . . 119.1 ?
C5 C4 C3 . . 121.13(16) ?
C5 C4 H4A . . 119.4 ?
C3 C4 H4A . . 119.4 ?
C4 C5 C6 . . 118.89(16) ?
C4 C5 H5A . . 120.6 ?
C6 C5 H5A . . 120.6 ?
C5 C6 C1 . . 118.77(14) ?
C5 C6 C7 . . 134.35(15) ?
C1 C6 C7 . . 106.87(13) ?
C12 C7 C6 . . 106.70(13) ?
C12 C7 C8 . . 122.71(13) ?
C6 C7 C8 . . 130.38(13) ?
C7 C8 C9 . . 108.04(12) ?
C7 C8 H8A . . 110.1 ?
C9 C8 H8A . . 110.1 ?
C7 C8 H8B . . 110.1 ?
C9 C8 H8B . . 110.1 ?
H8A C8 H8B . . 108.4 ?
N2 C9 C10 . . 113.79(12) ?
N2 C9 C8 . . 110.22(12) ?
C10 C9 C8 . . 111.13(12) ?
N2 C9 H9A . . 107.1 ?
C10 C9 H9A . . 107.1 ?
C8 C9 H9A . . 107.1 ?
C9 C10 C11 . . 110.79(13) ?
C9 C10 H10A . . 109.5 ?
C11 C10 H10A . . 109.5 ?
C9 C10 H10B . . 109.5 ?
C11 C10 H10B . . 109.5 ?
H10A C10 H10B . . 108.1 ?
C12 C11 C10 . . 109.94(13) ?
C12 C11 H11A . . 109.7 ?
C10 C11 H11A . . 109.7 ?
C12 C11 H11B . . 109.7 ?
C10 C11 H11B . . 109.7 ?
H11A C11 H11B . . 108.2 ?
C7 C12 N1 . . 109.95(13) ?
C7 C12 C11 . . 125.57(14) ?
N1 C12 C11 . . 124.45(13) ?
N2 C13 H13A . . 109.5 ?
N2 C13 H13B . . 109.5 ?
H13A C13 H13B . . 109.5 ?
N2 C13 H13C . . 109.5 ?
H13A C13 H13C . . 109.5 ?
H13B C13 H13C . . 109.5 ?
C19 C14 C15 . . 120.47(15) ?
C19 C14 S1 . . 120.04(12) ?
C15 C14 S1 . . 119.49(12) ?
C16 C15 C14 . . 119.64(16) ?
C16 C15 H15A . . 120.2 ?
C14 C15 H15A . . 120.2 ?
C17 C16 C15 . . 118.47(16) ?
C17 C16 H16A . . 120.8 ?
C15 C16 H16A . . 120.8 ?
F1 C17 C18 . . 118.30(17) ?
F1 C17 C16 . . 118.42(17) ?
C18 C17 C16 . . 123.28(17) ?
C17 C18 C19 . . 118.16(16) ?
C17 C18 H18A . . 120.9 ?
C19 C18 H18A . . 120.9 ?
C18 C19 C14 . . 119.97(16) ?
C18 C19 H19A . . 120.0 ?
C14 C19 H19A . . 120.0 ?

loop_
_geom_bond_atom_site_label_1
_geom_bond_atom_site_label_2
_geom_bond_site_symmetry_2
_geom_bond_distance
_geom_bond_publ_flag
S1 O11 . 1.4305(11) ?
S1 O12 . 1.4312(11) ?
S1 N2 . 1.6131(13) ?
S1 C14 . 1.7660(16) ?
F1 C17 . 1.3572(19) ?
N1 C1 . 1.3733(19) ?
N1 C12 . 1.3751(19) ?
N1 H1 . 0.880 ?
N2 C13 . 1.4640(19) ?
N2 C9 . 1.4817(19) ?
C1 C2 . 1.396(2) ?
C1 C6 . 1.411(2) ?
C2 C3 . 1.376(2) ?
C2 H2A . 0.950 ?
C3 C4 . 1.392(3) ?
C3 H3A . 0.950 ?
C4 C5 . 1.383(2) ?
C4 H4A . 0.950 ?
C5 C6 . 1.397(2) ?
C5 H5A . 0.950 ?
C6 C7 . 1.437(2) ?
C7 C12 . 1.361(2) ?
C7 C8 . 1.498(2) ?
C8 C9 . 1.526(2) ?
C8 H8A . 0.990 ?
C8 H8B . 0.990 ?
C9 C10 . 1.520(2) ?
C9 H9A . 1.000 ?
C10 C11 . 1.524(2) ?
C10 H10A . 0.990 ?
C10 H10B . 0.990 ?
C11 C12 . 1.495(2) ?
C11 H11A . 0.990 ?
C11 H11B . 0.990 ?
C13 H13A . 0.980 ?
C13 H13B . 0.980 ?
C13 H13C . 0.980 ?
C14 C19 . 1.384(2) ?
C14 C15 . 1.388(2) ?
C15 C16 . 1.378(2) ?
C15 H15A . 0.950 ?
C16 C17 . 1.369(3) ?
C16 H16A . 0.950 ?
C17 C18 . 1.368(2) ?
C18 C19 . 1.380(2) ?
C18 H18A . 0.950 ?
C19 H19A . 0.950 ?

loop_
_geom_torsion_atom_site_label_1
_geom_torsion_atom_site_label_2
_geom_torsion_atom_site_label_3
_geom_torsion_atom_site_label_4
_geom_torsion_site_symmetry_1
_geom_torsion_site_symmetry_2
_geom_torsion_site_symmetry_3
_geom_torsion_site_symmetry_4
_geom_torsion
_geom_torsion_publ_flag
O11 S1 N2 C13 . . . . 171.11(11) ?
O12 S1 N2 C13 . . . . 41.83(14) ?
C14 S1 N2 C13 . . . . -73.52(13) ?
O11 S1 N2 C9 . . . . -30.69(13) ?
O12 S1 N2 C9 . . . . -159.97(11) ?
C14 S1 N2 C9 . . . . 84.67(12) ?
C12 N1 C1 C2 . . . . 179.04(16) ?
C12 N1 C1 C6 . . . . 0.25(16) ?
N1 C1 C2 C3 . . . . -177.84(15) ?
C6 C1 C2 C3 . . . . 0.8(2) ?
C1 C2 C3 C4 . . . . -0.1(2) ?
C2 C3 C4 C5 . . . . -0.6(3) ?
C3 C4 C5 C6 . . . . 0.5(2) ?
C4 C5 C6 C1 . . . . 0.2(2) ?
C4 C5 C6 C7 . . . . 178.64(16) ?
N1 C1 C6 C5 . . . . 178.01(13) ?
C2 C1 C6 C5 . . . . -0.9(2) ?
N1 C1 C6 C7 . . . . -0.79(16) ?
C2 C1 C6 C7 . . . . -179.70(14) ?
C5 C6 C7 C12 . . . . -177.49(16) ?
C1 C6 C7 C12 . . . . 1.04(16) ?
C5 C6 C7 C8 . . . . 7.8(3) ?
C1 C6 C7 C8 . . . . -173.64(14) ?
C12 C7 C8 C9 . . . . -18.43(19) ?
C6 C7 C8 C9 . . . . 155.51(15) ?
C13 N2 C9 C10 . . . . 36.64(19) ?
S1 N2 C9 C10 . . . . -121.59(13) ?
C13 N2 C9 C8 . . . . -88.96(16) ?
S1 N2 C9 C8 . . . . 112.81(12) ?
C7 C8 C9 N2 . . . . 179.29(12) ?
C7 C8 C9 C10 . . . . 52.20(16) ?
N2 C9 C10 C11 . . . . 168.46(12) ?
C8 C9 C10 C11 . . . . -66.42(17) ?
C9 C10 C11 C12 . . . . 40.74(18) ?
C6 C7 C12 N1 . . . . -0.90(17) ?
C8 C7 C12 N1 . . . . 174.28(13) ?
C6 C7 C12 C11 . . . . -179.17(14) ?
C8 C7 C12 C11 . . . . -4.0(2) ?
C1 N1 C12 C7 . . . . 0.42(17) ?
C1 N1 C12 C11 . . . . 178.71(14) ?
C10 C11 C12 C7 . . . . -7.3(2) ?
C10 C11 C12 N1 . . . . 174.63(14) ?
O11 S1 C14 C19 . . . . 16.81(14) ?
O12 S1 C14 C19 . . . . 146.41(13) ?
N2 S1 C14 C19 . . . . -98.34(14) ?
O11 S1 C14 C15 . . . . -163.65(12) ?
O12 S1 C14 C15 . . . . -34.05(14) ?
N2 S1 C14 C15 . . . . 81.21(13) ?
C19 C14 C15 C16 . . . . -0.1(2) ?
S1 C14 C15 C16 . . . . -179.68(13) ?
C14 C15 C16 C17 . . . . -0.6(2) ?
C15 C16 C17 F1 . . . . -179.37(15) ?
C15 C16 C17 C18 . . . . 0.9(3) ?
F1 C17 C18 C19 . . . . 179.96(14) ?
C16 C17 C18 C19 . . . . -0.3(3) ?
C17 C18 C19 C14 . . . . -0.5(2) ?
C15 C14 C19 C18 . . . . 0.7(2) ?
S1 C14 C19 C18 . . . . -179.72(12) ?

loop_
_cod_related_entry_id
_cod_related_entry_database
_cod_related_entry_code
1 ChemSpider 9420327
